data_4106742
loop_
_publ_author_name
'Ekaterina Tkatchouk'
'Neal P. Mankad'
'Diego Benitez'
'William A. Goddard'
'F. Dean Toste'

_publ_section_title
;
 Two Metals Are Better Than One in the Gold Catalyzed Oxidative
 Heteroarylation of Alkenes
;
_journal_name_full 'Journal of the American Chemical Society'
_journal_page_first 14293
_journal_page_last 14300
_journal_paper_doi 10.1021/ja2012627
_journal_volume 133
_journal_year 2011
_chemical_formula_sum 'C25 H28 Au2 Cl2 N4'
_chemical_formula_weight 849.35
_chemical_name_common (DIMes^Me)(AuCl)2
_chemical_name_systematic
; 
 ? 
;
_space_group_IT_number 122
_symmetry_cell_setting tetragonal
_symmetry_space_group_name_Hall 'I -4 2bw'
_symmetry_space_group_name_H-M 'I -4 2 d'
_atom_sites_solution_hydrogens geom
_atom_sites_solution_primary direct
_atom_sites_solution_secondary difmap
_audit_creation_method SHELXL-97
_cell_angle_alpha 90.00
_cell_angle_beta 90.00
_cell_angle_gamma 90.00
_cell_formula_units_Z 8
_cell_length_a 12.3331(7)
_cell_length_b 12.3331(7)
_cell_length_c 43.691(3)
_cell_measurement_reflns_used 9777
_cell_measurement_temperature 100(2)
_cell_measurement_theta_max 35.41
_cell_measurement_theta_min 2.86
_cell_volume 6645.6(7)
_computing_cell_refinement 'Bruker SAINT'
_computing_data_collection 'Bruker APEX2'
_computing_data_reduction 'Bruker SAINT'
_computing_molecular_graphics 'Bruker SHELXTL'
_computing_publication_material 'Bruker SHELXTL'
_computing_structure_refinement 'SHELXL-97 (Sheldrick, 1997)'
_computing_structure_solution 'SHELXS-97 (Sheldrick, 1990)'
_diffrn_ambient_temperature 100(2)
_diffrn_measured_fraction_theta_full 1.000
_diffrn_measured_fraction_theta_max 1.000
_diffrn_measurement_device_type 'Bruker APEX-II CCD'
_diffrn_measurement_method '\f and \w scans'
_diffrn_radiation_monochromator graphite
_diffrn_radiation_source 'fine-focus sealed tube'
_diffrn_radiation_type MoK\a
_diffrn_radiation_wavelength 0.71073
_diffrn_reflns_av_R_equivalents 0.0358
_diffrn_reflns_av_sigmaI/netI 0.0148
_diffrn_reflns_limit_h_max 19
_diffrn_reflns_limit_h_min -19
_diffrn_reflns_limit_k_max 19
_diffrn_reflns_limit_k_min -19
_diffrn_reflns_limit_l_max 70
_diffrn_reflns_limit_l_min -70
_diffrn_reflns_number 197338
_diffrn_reflns_theta_full 34.97
_diffrn_reflns_theta_max 34.97
_diffrn_reflns_theta_min 1.72
_diffrn_standards_number 0
_exptl_absorpt_coefficient_mu 8.997
_exptl_absorpt_correction_T_max 0.6618
_exptl_absorpt_correction_T_min 0.4665
_exptl_absorpt_correction_type multi-scan
_exptl_crystal_colour colourless
_exptl_crystal_density_diffrn 1.698
_exptl_crystal_description blade
_exptl_crystal_F_000 3184
_exptl_crystal_size_max 0.10
_exptl_crystal_size_mid 0.10
_exptl_crystal_size_min 0.05
_refine_diff_density_max 11.123
_refine_diff_density_min -2.282
_refine_diff_density_rms 0.479
_refine_ls_abs_structure_details 'Flack H D (1983), Acta Cryst. A39, 876-881'
_refine_ls_abs_structure_Flack 0.03(2)
_refine_ls_extinction_method none
_refine_ls_goodness_of_fit_ref 1.662
_refine_ls_hydrogen_treatment constr
_refine_ls_matrix_type full
_refine_ls_number_parameters 153
_refine_ls_number_reflns 7304
_refine_ls_number_restraints 0
_refine_ls_restrained_S_all 1.662
_refine_ls_R_factor_all 0.0659
_refine_ls_R_factor_gt 0.0636
_refine_ls_shift/su_max 0.020
_refine_ls_shift/su_mean 0.000
_refine_ls_structure_factor_coef Fsqd
_refine_ls_weighting_details 'calc w=1/[\s^2^(Fo^2^)+(0.0768P)^2^+66.3862P] where P=(Fo^2^+2Fc^2^)/3'
_refine_ls_weighting_scheme calc
_refine_ls_wR_factor_gt 0.1901
_refine_ls_wR_factor_ref 0.1918
_reflns_number_gt 7003
_reflns_number_total 7304
_reflns_threshold_expression >2sigma(I)
_cod_data_source_file ja2012627_si_002_3.cif
_cod_data_source_block npm013
_cod_database_code 4106742

loop_
_symmetry_equiv_pos_as_xyz
'x, y, z'
'-x, -y, z'
'y, -x, -z'
'-y, x, -z'
'-x+1/2, y, -z+3/4'
'x+1/2, -y, -z+3/4'
'-y+1/2, -x, z+3/4'
'y+1/2, x, z+3/4'
'x+1/2, y+1/2, z+1/2'
'-x+1/2, -y+1/2, z+1/2'
'y+1/2, -x+1/2, -z+1/2'
'-y+1/2, x+1/2, -z+1/2'
'-x+1, y+1/2, -z+5/4'
'x+1, -y+1/2, -z+5/4'
'-y+1, -x+1/2, z+5/4'
'y+1, x+1/2, z+5/4'

loop_
_atom_site_label
_atom_site_type_symbol
_atom_site_fract_x
_atom_site_fract_y
_atom_site_fract_z
_atom_site_U_iso_or_equiv
_atom_site_adp_type
_atom_site_occupancy
_atom_site_symmetry_multiplicity
_atom_site_calc_flag
_atom_site_refinement_flags
Au1 Au 0.54243(3) 0.23291(3) 0.667231(7) 0.02590(10) Uani 1 1 d .
Cl1 Cl 0.6915(3) 0.3428(4) 0.66740(10) 0.0675(14) Uani 1 1 d .
C4 C 0.2540(7) 0.0531(8) 0.6725(2) 0.0261(15) Uani 1 1 d .
H4 H 0.1825 0.0392 0.6795 0.031 Uiso 1 1 calc R
N2 N 0.3195(6) 0.1416(6) 0.68023(16) 0.0220(12) Uani 1 1 d .
C2 C 0.4155(6) 0.1331(7) 0.66585(18) 0.0206(12) Uani 1 1 d .
C5 C 0.2913(8) 0.2187(7) 0.7028(2) 0.0276(16) Uani 1 1 d .
N1 N 0.4102(6) 0.0412(7) 0.64935(16) 0.0238(12) Uani 1 1 d .
C1 C 0.5000 0.0000 0.6320(3) 0.027(2) Uani 1 2 d S
H1A H 0.5269 0.0588 0.6186 0.033 Uiso 0.50 1 calc PR
H1B H 0.4731 -0.0588 0.6186 0.033 Uiso 0.50 1 calc PR
C10 C 0.2602(9) 0.3212(8) 0.6937(2) 0.0308(18) Uani 1 1 d .
C6 C 0.2910(7) 0.1888(8) 0.73380(17) 0.0236(14) Uani 1 1 d .
C7 C 0.2613(9) 0.2631(9) 0.7555(2) 0.0321(17) Uani 1 1 d .
H7 H 0.2593 0.2420 0.7765 0.038 Uiso 1 1 calc R
C3 C 0.3130(7) -0.0092(8) 0.6527(2) 0.0266(15) Uani 1 1 d .
H3 H 0.2906 -0.0749 0.6433 0.032 Uiso 1 1 calc R
C13 C 0.2580(12) 0.3564(12) 0.6606(2) 0.045(3) Uani 1 1 d .
H13A H 0.3308 0.3493 0.6518 0.067 Uiso 1 1 calc R
H13B H 0.2345 0.4321 0.6593 0.067 Uiso 1 1 calc R
H13C H 0.2074 0.3104 0.6492 0.067 Uiso 1 1 calc R
C8 C 0.2334(11) 0.3714(9) 0.7474(3) 0.040(2) Uani 1 1 d .
C9 C 0.2304(11) 0.3957(9) 0.7171(3) 0.038(2) Uani 1 1 d .
H9 H 0.2072 0.4661 0.7113 0.045 Uiso 1 1 calc R
C12 C 0.1981(16) 0.4521(14) 0.7713(3) 0.057(4) Uani 1 1 d .
H12A H 0.2361 0.5209 0.7680 0.086 Uiso 1 1 calc R
H12B H 0.2155 0.4240 0.7917 0.086 Uiso 1 1 calc R
H12C H 0.1197 0.4639 0.7697 0.086 Uiso 1 1 calc R
C11 C 0.3219(11) 0.0718(9) 0.7431(2) 0.035(2) Uani 1 1 d .
H11A H 0.3069 0.0612 0.7649 0.052 Uiso 1 1 calc R
H11B H 0.3992 0.0599 0.7392 0.052 Uiso 1 1 calc R
H11C H 0.2791 0.0202 0.7311 0.052 Uiso 1 1 calc R

loop_
_atom_site_aniso_label
_atom_site_aniso_U_11
_atom_site_aniso_U_22
_atom_site_aniso_U_33
_atom_site_aniso_U_23
_atom_site_aniso_U_13
_atom_site_aniso_U_12
Au1 0.02080(13) 0.03300(17) 0.02389(13) 0.01170(11) -0.00244(11) -0.00372(11)
Cl1 0.0397(14) 0.102(3) 0.0610(19) 0.058(2) -0.0264(15) -0.0420(18)
C4 0.020(3) 0.029(4) 0.028(3) -0.002(3) -0.002(3) -0.001(3)
N2 0.020(3) 0.026(3) 0.020(3) -0.002(2) -0.001(2) 0.000(2)
C2 0.021(3) 0.024(3) 0.017(3) 0.007(3) -0.001(2) 0.000(2)
C5 0.037(4) 0.020(3) 0.026(3) -0.002(3) 0.010(3) -0.002(3)
N1 0.021(3) 0.032(3) 0.018(3) 0.002(2) -0.002(2) 0.000(3)
C1 0.029(6) 0.029(6) 0.024(5) 0.000 0.000 -0.003(5)
C10 0.037(5) 0.030(4) 0.025(3) 0.008(3) 0.014(3) 0.006(3)
C6 0.027(4) 0.027(4) 0.017(3) 0.001(2) -0.002(2) -0.001(3)
C7 0.039(5) 0.034(4) 0.024(3) -0.001(3) 0.007(3) -0.002(4)
C3 0.020(3) 0.030(4) 0.029(4) -0.001(3) -0.005(3) -0.001(3)
C13 0.054(7) 0.052(6) 0.029(4) 0.018(4) 0.010(4) 0.024(6)
C8 0.048(6) 0.031(4) 0.040(5) -0.001(4) 0.028(5) 0.002(4)
C9 0.043(6) 0.027(4) 0.043(5) 0.000(4) 0.021(5) 0.007(4)
C12 0.079(11) 0.048(7) 0.044(6) -0.008(6) 0.032(7) 0.002(7)
C11 0.044(6) 0.031(4) 0.030(4) 0.007(3) -0.009(4) -0.003(4)

loop_
_atom_type_symbol
_atom_type_description
_atom_type_scat_dispersion_real
_atom_type_scat_dispersion_imag
_atom_type_scat_source
C C 0.0033 0.0016 'International Tables Vol C Tables 4.2.6.8 and 6.1.1.4'
H H 0.0000 0.0000 'International Tables Vol C Tables 4.2.6.8 and 6.1.1.4'
N N 0.0061 0.0033 'International Tables Vol C Tables 4.2.6.8 and 6.1.1.4'
Cl Cl 0.1484 0.1585 'International Tables Vol C Tables 4.2.6.8 and 6.1.1.4'
Au Au -2.0133 8.8022 'International Tables Vol C Tables 4.2.6.8 and 6.1.1.4'

loop_
_geom_angle_atom_site_label_1
_geom_angle_atom_site_label_2
_geom_angle_atom_site_label_3
_geom_angle
_geom_angle_site_symmetry_1
_geom_angle_site_symmetry_3
C2 Au1 Cl1 177.7(3) . .
C3 C4 N2 106.6(8) . .
C3 C4 H4 126.7 . .
N2 C4 H4 126.7 . .
C2 N2 C4 109.5(7) . .
C2 N2 C5 126.5(8) . .
C4 N2 C5 123.5(8) . .
N1 C2 N2 105.9(7) . .
N1 C2 Au1 125.1(6) . .
N2 C2 Au1 129.0(7) . .
C10 C5 C6 121.2(8) . .
C10 C5 N2 119.0(8) . .
C6 C5 N2 119.8(8) . .
C2 N1 C3 111.7(8) . .
C2 N1 C1 123.0(7) . .
C3 N1 C1 125.2(8) . .
N1 C1 N1 116.2(10) . 2_655
N1 C1 H1A 108.2 . .
N1 C1 H1A 108.2 2_655 .
N1 C1 H1B 108.2 . .
N1 C1 H1B 108.2 2_655 .
H1A C1 H1B 107.4 . .
C5 C10 C9 117.2(9) . .
C5 C10 C13 122.9(9) . .
C9 C10 C13 119.9(10) . .
C7 C6 C5 119.6(9) . .
C7 C6 C11 120.5(8) . .
C5 C6 C11 119.9(8) . .
C6 C7 C8 121.2(9) . .
C6 C7 H7 119.4 . .
C8 C7 H7 119.4 . .
C4 C3 N1 106.3(8) . .
C4 C3 H3 126.8 . .
N1 C3 H3 126.8 . .
C10 C13 H13A 109.5 . .
C10 C13 H13B 109.5 . .
H13A C13 H13B 109.5 . .
C10 C13 H13C 109.5 . .
H13A C13 H13C 109.5 . .
H13B C13 H13C 109.5 . .
C9 C8 C7 117.2(9) . .
C9 C8 C12 121.4(12) . .
C7 C8 C12 121.1(11) . .
C8 C9 C10 123.4(10) . .
C8 C9 H9 118.3 . .
C10 C9 H9 118.3 . .
C8 C12 H12A 109.5 . .
C8 C12 H12B 109.5 . .
H12A C12 H12B 109.5 . .
C8 C12 H12C 109.5 . .
H12A C12 H12C 109.5 . .
H12B C12 H12C 109.5 . .
C6 C11 H11A 109.5 . .
C6 C11 H11B 109.5 . .
H11A C11 H11B 109.5 . .
C6 C11 H11C 109.5 . .
H11A C11 H11C 109.5 . .
H11B C11 H11C 109.5 . .

loop_
_geom_bond_atom_site_label_1
_geom_bond_atom_site_label_2
_geom_bond_distance
_geom_bond_site_symmetry_2
Au1 C2 1.992(8) .
Au1 Cl1 2.284(3) .
C4 C3 1.365(14) .
C4 N2 1.400(12) .
C4 H4 0.9500 .
N2 C2 1.344(11) .
N2 C5 1.414(11) .
C2 N1 1.346(12) .
C5 C10 1.379(13) .
C5 C6 1.403(12) .
N1 C3 1.358(12) .
N1 C1 1.435(10) .
C1 N1 1.435(10) 2_655
C1 H1A 0.9900 .
C1 H1B 0.9900 .
C10 C9 1.423(14) .
C10 C13 1.512(13) .
C6 C7 1.370(13) .
C6 C11 1.546(14) .
C7 C8 1.424(16) .
C7 H7 0.9500 .
C3 H3 0.9500 .
C13 H13A 0.9800 .
C13 H13B 0.9800 .
C13 H13C 0.9800 .
C8 C9 1.356(17) .
C8 C12 1.507(17) .
C9 H9 0.9500 .
C12 H12A 0.9800 .
C12 H12B 0.9800 .
C12 H12C 0.9800 .
C11 H11A 0.9800 .
C11 H11B 0.9800 .
C11 H11C 0.9800 .
